data_2001285
loop_
_publ_author_name
'Neves, A.'
'H\"orner, M.'
'Fenner, H.'
'Str\"ahle, J.'

_publ_section_title
;Structure of
 dioxo[<i>N</i>,<i>N</i>,<i>N</i>',<i>N</i>'-tetrakis(2-pyridylmethyl)ethylenediamine]vanadium(V)
 chloride monohydrate, [VO~2~(tpen)]Cl.H~2~O
;
_journal_issue 10
_journal_name_full 'Acta Crystallographica Section C'
_journal_page_first 1737
_journal_page_last 1739
_journal_paper_doi 10.1107/S0108270193003105
_journal_volume 49
_journal_year 1993
_chemical_formula_moiety '[(C26 H28 N6 ) V1 O2 ] 1+ , Cl 1- , H2 O1'
_chemical_formula_sum 'C26 H30 Cl N6 O3 V'
_chemical_formula_weight 560.96
_space_group_IT_number 13
_symmetry_cell_setting monoclinic
_symmetry_space_group_name_Hall '-P 2yac'
_symmetry_space_group_name_H-M 'P 1 2/n 1'
_atom_type_scat_source 'IntTabIV Table 2.2A'
_cell_angle_alpha 90
_cell_angle_beta 103.63(2)
_cell_angle_gamma 90
_cell_formula_units_Z 2
_cell_length_a 13.010(3)
_cell_length_b 7.6870(10)
_cell_length_c 13.412(2)
_cell_measurement_reflns_used 25
_cell_measurement_temperature 293
_cell_measurement_theta_max 14
_cell_measurement_theta_min 9
_cell_volume 1303.5(4)
_diffrn_measurement_device 'Enraf-Nonius CAD-4'
_diffrn_measurement_method \w/\q
_diffrn_radiation_type MoK\a
_diffrn_radiation_wavelength 0.71069
_diffrn_reflns_av_R_equivalents 0.017
_diffrn_reflns_limit_h_max 19
_diffrn_reflns_limit_h_min 0
_diffrn_reflns_limit_k_max 11
_diffrn_reflns_limit_k_min 0
_diffrn_reflns_limit_l_max 20
_diffrn_reflns_limit_l_min -20
_diffrn_reflns_number 5399
_diffrn_reflns_theta_max 33
_diffrn_standards_decay_% 0
_diffrn_standards_interval_time 60
_diffrn_standards_number 3
_exptl_absorpt_coefficient_mu 0.5091
_exptl_absorpt_correction_T_max 1.1351
_exptl_absorpt_correction_T_min 0.7343
_exptl_absorpt_correction_type 'empirical (DIFABS; Walker & Stuart, 1983)'
_exptl_crystal_colour yellow
_exptl_crystal_density_diffrn 1.429
_exptl_crystal_description lozenge
_exptl_crystal_size_max 1.35
_exptl_crystal_size_mid 0.60
_exptl_crystal_size_min 0.10
_refine_diff_density_max 0.878
_refine_diff_density_min -0.913
_refine_ls_extinction_coef 1.5591E-8
_refine_ls_extinction_method 'Zachariasen (1963)'
_refine_ls_goodness_of_fit_obs 0.844
_refine_ls_hydrogen_treatment noref
_refine_ls_number_parameters 174
_refine_ls_number_reflns 3827
_refine_ls_R_factor_obs 0.048
_refine_ls_shift/esd_max 0.001
_refine_ls_structure_factor_coef F
_refine_ls_weighting_details 'w = 1/\s^2^'
_refine_ls_weighting_scheme calc
_refine_ls_wR_factor_obs 0.052
_reflns_number_observed 3987
_reflns_number_total 4147
_reflns_observed_criterion I>3\s(I)
_cod_data_source_file sh1042.cif
_cod_data_source_block sh1042_structure_1_of_1
_cod_depositor_comments
;
The following automatic conversions were performed:

'_refine_ls_weighting_scheme' value '1/\s^2^' was changed to 'calc'.
New tag '_refine_ls_weighting_details' was created. The value of the
new tag was set to 'w = 1/\s^2^'.

Automatic conversion script
Id: cif_fix_values 3143 2015-03-26 13:38:13Z robertas 
;
_cod_original_cell_volume 1303.6(5)
_cod_original_formula_sum 'C26 H30 Cl1 N6 O3 V1'
_cod_database_code 2001285

loop_
_symmetry_equiv_pos_as_xyz
x,y,z
3/2-x,y,1/2-z
-x,-y,-z
x-1/2,-y,z-1/2

loop_
_atom_site_label
_atom_site_fract_x
_atom_site_fract_y
_atom_site_fract_z
V .750 .39021(7) .250
Cl .750 .33230(10) .750
O(1) .71320(10) .5139(2) .33260(10)
O(2) .9538(2) .1370(3) .7056(2)
N(1) .74320(10) .1486(2) .35550(10)
N(11) .90710(10) .3477(2) .33610(10)
N(22) .5933(2) -.1667(3) .4097(2)
C(1) .8229(2) .1911(3) .45120(10)
C(2) .63640(10) .1305(3) .3785(2)
C(3) .7749(2) -.0098(3) .30700(10)
C(11) .9208(2) .2621(3) .42540(10)
C(12) 1.0196(2) .2471(2) .4921(2)
C(13) 1.1059(2) .3202(4) .4646(2)
C(14) 1.0926(2) .4058(4) .3724(2)
C(15) .9916(2) .4192(3) .3104(2)
C(21) .62700(10) -.0133(3) .4521(2)
C(22) .6514(2) .0123(4) .5574(2)
C(23) .6444(2) -.1267(5) .6207(2)
C(24) .6139(2) -.2860(4) .5780(2)
C(25) .5877(2) -.2993(4) .4728(2)
H(12) 1.021 .197 .557
H(13) 1.173 .304 .505
H(14) 1.149 .462 .344
H(15) .982 .480 .248
H(22) .674 .120 .587
H(23) .654 -.108 .693
H(24) .608 -.383 .617
H(25) .573 -.406 .440
H(101) .833 .098 .501
H(102) .791 .280 .486
H(201) .588 .113 .311
H(202) .621 .239 .402
H(31) .749 -.110 .339
H(32) .854 .012 .314

loop_
_geom_angle_atom_site_label_1
_geom_angle_atom_site_label_2
_geom_angle_atom_site_label_3
_geom_angle_site_symmetry_3
_geom_angle
_geom_angle_publ_flag
O(1) V N(1) . 89.61(8) yes
O(1) V N(11) . 96.92(8) yes
N(1) V N(11) . 73.68(7) yes
V N(1) C(1) . 103.20(10) yes
V N(1) C(2) . 111.40(10) yes
V N(1) C(3) . 109.30(10) yes
C(1) N(1) C(2) . 109.6(2) yes
C(1) N(1) C(3) . 110.5(2) yes
C(2) N(1) C(3) . 112.5(2) yes
V N(11) C(11) . 118.10(10) yes
V N(11) C(15) . 122.6(2) yes
C(11) N(11) C(15) . 119.0(2) yes
C(21) N(22) C(25) . 117.7(2) yes
C(11) C(12) C(13) . 118.8(2) yes
C(12) C(13) C(14) . 119.8(2) yes
C(13) C(14) C(15) . 118.4(2) yes
N(11) C(15) C(14) . 122.3(2) yes
N(22) C(21) C(2) . 116.0(2) yes
N(22) C(21) C(22) . 122.1(2) yes
C(2) C(21) C(22) . 121.9(2) yes
C(21) C(22) C(23) . 119.0(3) yes
C(22) C(23) C(24) . 119.3(3) yes
C(23) C(24) C(25) . 118.1(3) yes
N(22) C(25) C(24) . 123.8(3) yes
O(1) V O(1) 2 107.90(2) yes
O(1) V N(1) 2 159.670(10) yes
N(1) C(1) C(11) . 109.9(2) yes
N(1) C(2) C(21) . 115.1(2) yes
N(11) C(11) C(1) . 116.3(2) yes
N(11) C(11) C(12) . 121.6(3) yes
C(1) C(11) C(12) . 122.0(2) yes
O(1) V N(11) 2 93.480(10) yes
N(1) V N(1) 2 75.520(10) yes
N(1) V N(11) 2 92.16(7) yes
N(11) V N(11) 2 162.30(10) yes
N(1) C(3) C(3) 2 110.2(2) yes

loop_
_geom_bond_atom_site_label_1
_geom_bond_atom_site_label_2
_geom_bond_site_symmetry_2
_geom_bond_distance
_geom_bond_publ_flag
V O(1) . 1.615(2) yes
V N(1) . 2.349(2) yes
V N(11) . 2.123(2) yes
N(1) C(1) . 1.484(3) yes
N(1) C(2) . 1.499(3) yes
N(1) C(3) . 1.485(3) yes
N(11) C(11) . 1.342(3) yes
N(11) C(15) . 1.344(3) yes
N(22) C(21) . 1.338(3) yes
N(22) C(25) . 1.338(4) yes
C(1) C(11) . 1.499(3) yes
C(2) C(21) . 1.507(3) yes
C(11) C(12) . 1.387(3) yes
C(12) C(13) . 1.381(3) yes
C(13) C(14) . 1.375(4) yes
C(14) C(15) . 1.384(3) yes
C(21) C(22) . 1.387(3) yes
C(22) C(23) . 1.381(4) yes
C(23) C(24) . 1.371(5) yes
C(24) C(25) . 1.375(5) yes
C(3) C(3) 2 1.513(4) yes
